data_7250630
loop_
_publ_author_name
'Abishek, K. G.'
'Kenguva, Gowtham'
'Giri, Lopamudra'
'Venkat Shivaji Ramarao, E. V.'
'Dhilli Rao, Gorja'
'Dandela, Rambabu'

_publ_section_title
;
 A current insight into the drug--drug molecular adducts of an anti-cancer
 drug vandetanib with various NSAIDs
;
_journal_issue 19
_journal_name_full CrystEngComm
_journal_page_first 2998
_journal_page_last 3005
_journal_paper_doi 10.1039/D5CE00070J
_journal_volume 27
_journal_year 2025
_chemical_formula_moiety 'C22 H25 Br F N4 O2, C13 H17 O2'
_chemical_formula_sum 'C35 H42 Br F N4 O4'
_chemical_formula_weight 681.63
_chemical_name_common 'Vandetanib Ibuprofen'
_chemical_name_systematic
'4-(((4-((4-bromo-2-fluorophenyl)amino)-6-methoxyquinazolin-7-yl)oxy)methyl)-1-methylpiperidin-1-ium 2-(4-isobutylphenyl)propanoate'
_space_group_crystal_system triclinic
_space_group_IT_number 2
_space_group_name_Hall '-P 1'
_space_group_name_H-M_alt 'P -1'
_atom_sites_solution_hydrogens geom
_atom_sites_solution_primary dual
_audit_creation_date 2023-12-28
_audit_creation_method
;
Olex2 1.5
(compiled 2023.08.24 svn.re1ec1418 for OlexSys, GUI svn.r6817)
;
_audit_update_record
;
2024-05-27 deposited with the CCDC.	2025-04-16 downloaded from the CCDC.
;
_cell_angle_alpha 94.774(8)
_cell_angle_beta 105.146(8)
_cell_angle_gamma 94.739(7)
_cell_formula_units_Z 2
_cell_length_a 10.192(3)
_cell_length_b 13.023(4)
_cell_length_c 13.452(4)
_cell_measurement_reflns_used 9919
_cell_measurement_temperature 298.15
_cell_measurement_theta_max 26.28
_cell_measurement_theta_min 2.25
_cell_volume 1707.3(9)
_computing_cell_refinement 'SAINT V8.40B (?, 2016)'
_computing_data_collection 'Bruker APEX4'
_computing_data_reduction 'Bruker SAINT'
_computing_molecular_graphics 'Olex2 1.5 (Dolomanov et al., 2009)'
_computing_publication_material 'Olex2 1.5 (Dolomanov et al., 2009)'
_computing_structure_refinement 'SHELXL 2018/3 (Sheldrick, 2015)'
_computing_structure_solution 'SHELXT 2018/2 (Sheldrick, 2018)'
_diffrn_ambient_temperature 298.15
_diffrn_detector_area_resol_mean 8
_diffrn_measured_fraction_theta_full 0.996
_diffrn_measured_fraction_theta_max 0.995
_diffrn_measurement_device_type 'Bruker D8 quest photon detector'
_diffrn_measurement_method 'Omega and Phi scans'
_diffrn_radiation_monochromator graphite
_diffrn_radiation_type MoK\a
_diffrn_radiation_wavelength 0.71073
_diffrn_reflns_av_R_equivalents 0.0946
_diffrn_reflns_av_unetI/netI 0.0598
_diffrn_reflns_Laue_measured_fraction_full 0.996
_diffrn_reflns_Laue_measured_fraction_max 0.995
_diffrn_reflns_limit_h_max 13
_diffrn_reflns_limit_h_min -13
_diffrn_reflns_limit_k_max 16
_diffrn_reflns_limit_k_min -16
_diffrn_reflns_limit_l_max 17
_diffrn_reflns_limit_l_min -16
_diffrn_reflns_number 54637
_diffrn_reflns_point_group_measured_fraction_full 0.996
_diffrn_reflns_point_group_measured_fraction_max 0.995
_diffrn_reflns_theta_full 25.242
_diffrn_reflns_theta_max 27.598
_diffrn_reflns_theta_min 2.248
_diffrn_source microfocus
_diffrn_source_current 1.4
_diffrn_source_power 0.07
_diffrn_source_voltage 50.0
_diffrn_standards_number 0
_exptl_absorpt_coefficient_mu 1.252
_exptl_absorpt_correction_T_max 0.7456
_exptl_absorpt_correction_T_min 0.5802
_exptl_absorpt_correction_type none
_exptl_absorpt_process_details
;
SADABS-2016/2 (Bruker,2016/2) was used for absorption correction.
wR2(int) was 0.1201 before and 0.0815 after correction.
The Ratio of minimum to maximum transmission is 0.7782.
The \l/2 correction factor is Not present.
;
_exptl_crystal_colour colorless
_exptl_crystal_density_diffrn 1.326
_exptl_crystal_description block
_exptl_crystal_F_000 712
_exptl_crystal_size_max 0.26
_exptl_crystal_size_mid 0.24
_exptl_crystal_size_min 0.22
_refine_diff_density_max 0.830
_refine_diff_density_min -1.061
_refine_diff_density_rms 0.066
_refine_ls_extinction_method none
_refine_ls_goodness_of_fit_ref 1.026
_refine_ls_hydrogen_treatment constr
_refine_ls_matrix_type full
_refine_ls_number_parameters 393
_refine_ls_number_reflns 7898
_refine_ls_number_restraints 0
_refine_ls_restrained_S_all 1.026
_refine_ls_R_factor_all 0.1242
_refine_ls_R_factor_gt 0.0728
_refine_ls_shift/su_max 0.000
_refine_ls_shift/su_mean 0.000
_refine_ls_structure_factor_coef Fsqd
_refine_ls_weighting_details 'w=1/[\s^2^(Fo^2^)+(0.0940P)^2^+1.9388P] where P=(Fo^2^+2Fc^2^)/3'
_refine_ls_weighting_scheme calc
_refine_ls_wR_factor_gt 0.1808
_refine_ls_wR_factor_ref 0.2135
_reflns_Friedel_coverage 0.000
_reflns_number_gt 4753
_reflns_number_total 7898
_reflns_threshold_expression 'I > 2\s(I)'
_cod_data_source_file d5ce00070j2.cif
_cod_data_source_block vndb_ibp_0m
_cod_original_cell_volume 1707.2(9)
_cod_database_code 7250630
_shelx_shelxl_version_number 2018/3
_shelx_space_group_comment
;
The symmetry employed for this shelxl refinement is uniquely defined
by the following loop, which should always be used as a source of
symmetry information in preference to the above space-group names.
They are only intended as comments.
;
_olex2_refinement_description
;
1. Fixed Uiso
 At 1.2 times of:
  All C(H) groups, All C(H,H) groups, All N(H) groups
 At 1.5 times of:
  All C(H,H,H) groups
2. Uiso/Uaniso restraints and constraints
Uanis(C1) = Uanis(C3) = Uanis(C2)
Uanis(C35) = Uanis(C1)
3.a Ternary CH refined with riding coordinates:
 N1(H1), C8(H8), C1(H1A), C32(H32)
3.b Secondary CH2 refined with riding coordinates:
 C6(H6A,H6B), C7(H7A,H7B), C9(H9A,H9B), C10(H10A,H10B), C11(H11A,H11B),
 C35(H35A,H35B)
3.c Aromatic/amide H refined with riding coordinates:
 N4(H4), C13(H13), C16(H16), C19(H19), C23(H23), C24(H24), C25(H25), C27(H27),
 C28(H28), C30(H30), C31(H31)
3.d Idealised Me refined as rotating group:
 C5(H5A,H5B,H5C), C18(H18A,H18B,H18C), C2(H2A,H2B,H2C), C3(H3A,H3B,H3C),
 C34(H34A,H34B,H34C)
;
_olex2_submission_special_instructions 'No special instructions were received'

loop_
_space_group_symop_operation_xyz
'x, y, z'
'-x, -y, -z'

loop_
_atom_site_label
_atom_site_type_symbol
_atom_site_fract_x
_atom_site_fract_y
_atom_site_fract_z
_atom_site_U_iso_or_equiv
_atom_site_adp_type
_atom_site_occupancy
_atom_site_site_symmetry_order
_atom_site_calc_flag
_atom_site_refinement_flags_posn
_atom_site_refinement_flags_adp
_atom_site_refinement_flags_occupancy
_atom_site_disorder_assembly
_atom_site_disorder_group
Br Br 0.15026(5) -0.43424(3) 0.09645(5) 0.0859(3) Uani 1 1 d . . . . .
F F 0.2736(4) -0.0715(2) -0.0003(2) 0.0869(9) Uani 1 1 d . . . . .
O1 O 0.6429(3) 0.4736(2) 0.1627(3) 0.0603(8) Uani 1 1 d . . . . .
O2 O 0.7792(3) 0.3196(2) 0.2052(2) 0.0553(7) Uani 1 1 d . . . . .
N1 N 0.8545(3) 0.8462(2) 0.1884(2) 0.0457(7) Uani 1 1 d . . . . .
H1 H 0.836213 0.866021 0.254983 0.055 Uiso 1 1 calc R U . . .
N2 N 0.2163(3) 0.2694(2) 0.1371(3) 0.0512(8) Uani 1 1 d . . . . .
N3 N 0.2171(3) 0.0868(2) 0.1519(3) 0.0497(8) Uani 1 1 d . . . . .
N4 N 0.4165(3) 0.0096(2) 0.1980(3) 0.0510(8) Uani 1 1 d . . . . .
H4 H 0.503237 0.017230 0.226497 0.061 Uiso 1 1 calc R U . . .
C00P C 0.2311(4) -0.2959(3) 0.1303(4) 0.0517(10) Uani 1 1 d . . . . .
C5 C 0.9528(5) 0.9301(4) 0.1710(4) 0.0702(13) Uani 1 1 d . . . . .
H5A H 0.969959 0.914168 0.104891 0.105 Uiso 1 1 calc R U . . .
H5B H 1.037068 0.934978 0.224657 0.105 Uiso 1 1 calc R U . . .
H5C H 0.914509 0.994931 0.172398 0.105 Uiso 1 1 calc R U . . .
C6 C 0.7225(4) 0.8367(3) 0.1074(3) 0.0478(9) Uani 1 1 d . . . . .
H6A H 0.738472 0.821703 0.039952 0.057 Uiso 1 1 calc R U . . .
H6B H 0.683605 0.902176 0.108311 0.057 Uiso 1 1 calc R U . . .
C7 C 0.6224(4) 0.7523(3) 0.1238(3) 0.0496(9) Uani 1 1 d . . . . .
H7A H 0.540282 0.744902 0.066550 0.059 Uiso 1 1 calc R U . . .
H7B H 0.597111 0.771959 0.186841 0.059 Uiso 1 1 calc R U . . .
C8 C 0.6814(4) 0.6483(3) 0.1317(3) 0.0464(9) Uani 1 1 d . . . . .
H8 H 0.700226 0.626958 0.065682 0.056 Uiso 1 1 calc R U . . .
C9 C 0.8164(4) 0.6620(3) 0.2165(3) 0.0527(10) Uani 1 1 d . . . . .
H9A H 0.799345 0.680529 0.282979 0.063 Uiso 1 1 calc R U . . .
H9B H 0.856719 0.597052 0.219485 0.063 Uiso 1 1 calc R U . . .
C10 C 0.9150(4) 0.7454(3) 0.1958(4) 0.0542(10) Uani 1 1 d . . . . .
H10A H 0.999062 0.753904 0.251354 0.065 Uiso 1 1 calc R U . . .
H10B H 0.936879 0.724748 0.131611 0.065 Uiso 1 1 calc R U . . .
C11 C 0.5778(4) 0.5670(3) 0.1498(4) 0.0575(11) Uani 1 1 d . . . . .
H11A H 0.550242 0.588898 0.211384 0.069 Uiso 1 1 calc R U . . .
H11B H 0.497274 0.555930 0.091138 0.069 Uiso 1 1 calc R U . . .
C12 C 0.5655(4) 0.3854(3) 0.1691(3) 0.0465(9) Uani 1 1 d . . . . .
C13 C 0.4277(4) 0.3750(3) 0.1561(3) 0.0462(9) Uani 1 1 d . . . . .
H13 H 0.379806 0.432680 0.145356 0.055 Uiso 1 1 calc R U . . .
C14 C 0.3572(4) 0.2784(3) 0.1587(3) 0.0421(8) Uani 1 1 d . . . . .
C15 C 0.4312(4) 0.1927(3) 0.1781(3) 0.0391(8) Uani 1 1 d . . . . .
C16 C 0.5754(4) 0.2045(3) 0.1940(3) 0.0420(8) Uani 1 1 d . . . . .
H16 H 0.624825 0.147891 0.207170 0.050 Uiso 1 1 calc R U . . .
C17 C 0.6410(4) 0.2988(3) 0.1899(3) 0.0425(8) Uani 1 1 d . . . . .
C18 C 0.8605(4) 0.2402(4) 0.2410(4) 0.0615(11) Uani 1 1 d . . . . .
H18A H 0.837509 0.181066 0.189745 0.092 Uiso 1 1 calc R U . . .
H18B H 0.843888 0.220863 0.304328 0.092 Uiso 1 1 calc R U . . .
H18C H 0.955367 0.264940 0.253273 0.092 Uiso 1 1 calc R U . . .
C19 C 0.1595(4) 0.1751(3) 0.1346(3) 0.0531(10) Uani 1 1 d . . . . .
H19 H 0.064539 0.168034 0.118247 0.064 Uiso 1 1 calc R U . . .
C20 C 0.3525(4) 0.0963(3) 0.1761(3) 0.0423(8) Uani 1 1 d . . . . .
C21 C 0.3488(4) -0.0913(3) 0.1765(3) 0.0443(8) Uani 1 1 d . . . . .
C22 C 0.2797(4) -0.1329(3) 0.0771(3) 0.0533(10) Uani 1 1 d . . . . .
C23 C 0.2205(5) -0.2326(3) 0.0522(3) 0.0597(11) Uani 1 1 d . . . . .
H23 H 0.173993 -0.257227 -0.015806 0.072 Uiso 1 1 calc R U . . .
C24 C 0.2990(4) -0.2587(3) 0.2306(3) 0.0543(10) Uani 1 1 d . . . . .
H24 H 0.306214 -0.301927 0.283075 0.065 Uiso 1 1 calc R U . . .
C25 C 0.3566(4) -0.1567(3) 0.2534(3) 0.0493(9) Uani 1 1 d . . . . .
H25 H 0.401398 -0.131528 0.321679 0.059 Uiso 1 1 calc R U . . .
O3 O 0.8337(3) 0.8988(3) 0.3767(2) 0.0719(9) Uani 1 1 d . . . . .
O4 O 0.6897(3) 0.9966(2) 0.2914(2) 0.0629(8) Uani 1 1 d . . . . .
C1 C 0.7438(10) 1.5267(5) 0.5556(7) 0.1317(15) Uani 1 1 d . . . . .
H1A H 0.657348 1.503376 0.570019 0.158 Uiso 1 1 calc R U . . .
C2 C 0.7428(10) 1.6395(5) 0.5339(7) 0.1317(15) Uani 1 1 d . . . . .
H2A H 0.819954 1.659532 0.508716 0.198 Uiso 1 1 calc R U . . .
H2B H 0.747985 1.682469 0.596662 0.198 Uiso 1 1 calc R U . . .
H2C H 0.659926 1.647565 0.482763 0.198 Uiso 1 1 calc R U . . .
C3 C 0.8627(9) 1.5221(5) 0.6532(7) 0.1317(15) Uani 1 1 d . . . . .
H3A H 0.873879 1.451003 0.664006 0.198 Uiso 1 1 calc R U . . .
H3B H 0.842531 1.556856 0.712363 0.198 Uiso 1 1 calc R U . . .
H3C H 0.945544 1.555448 0.643861 0.198 Uiso 1 1 calc R U . . .
C26 C 0.7546(6) 1.3438(4) 0.4824(4) 0.0695(13) Uani 1 1 d . . . . .
C27 C 0.6319(5) 1.2827(4) 0.4546(4) 0.0712(13) Uani 1 1 d . . . . .
H27 H 0.551805 1.314123 0.434712 0.085 Uiso 1 1 calc R U . . .
C28 C 0.6223(5) 1.1763(4) 0.4548(4) 0.0651(12) Uani 1 1 d . . . . .
H28 H 0.536247 1.138631 0.435139 0.078 Uiso 1 1 calc R U . . .
C29 C 0.7344(5) 1.1252(4) 0.4828(3) 0.0614(11) Uani 1 1 d . . . . .
C30 C 0.8585(6) 1.1834(4) 0.5151(4) 0.0736(15) Uani 1 1 d . . . . .
H30 H 0.937272 1.150936 0.537327 0.088 Uiso 1 1 calc R U . . .
C31 C 0.8690(6) 1.2917(5) 0.5154(4) 0.0815(15) Uani 1 1 d . . . . .
H31 H 0.954814 1.329497 0.538298 0.098 Uiso 1 1 calc R U . . .
C32 C 0.7182(7) 1.0061(4) 0.4732(4) 0.0839(17) Uani 1 1 d . . . . .
H32 H 0.619649 0.986775 0.459677 0.101 Uiso 1 1 calc R U . . .
C33 C 0.7522(4) 0.9661(3) 0.3729(3) 0.0500(9) Uani 1 1 d . . . . .
C34 C 0.7786(9) 0.9581(5) 0.5642(4) 0.106(2) Uani 1 1 d . . . . .
H34A H 0.753513 0.884569 0.551074 0.160 Uiso 1 1 calc R U . . .
H34B H 0.746346 0.985389 0.620888 0.160 Uiso 1 1 calc R U . . .
H34C H 0.876325 0.972294 0.581333 0.160 Uiso 1 1 calc R U . . .
C35 C 0.7623(10) 1.4584(5) 0.4714(7) 0.1317(15) Uani 1 1 d . . . . .
H35A H 0.850880 1.479726 0.461155 0.158 Uiso 1 1 calc R U . . .
H35B H 0.693652 1.468708 0.408915 0.158 Uiso 1 1 calc R U . . .

loop_
_atom_site_aniso_label
_atom_site_aniso_U_11
_atom_site_aniso_U_22
_atom_site_aniso_U_33
_atom_site_aniso_U_23
_atom_site_aniso_U_13
_atom_site_aniso_U_12
Br 0.0695(3) 0.0388(3) 0.1363(6) -0.0003(3) 0.0100(3) -0.0022(2)
F 0.142(3) 0.0610(17) 0.0549(15) 0.0215(13) 0.0177(16) 0.0078(17)
O1 0.0503(16) 0.0322(13) 0.103(2) 0.0118(14) 0.0278(15) 0.0036(11)
O2 0.0384(14) 0.0458(15) 0.0802(19) 0.0087(14) 0.0131(13) 0.0035(11)
N1 0.0470(17) 0.0390(16) 0.0530(18) 0.0028(14) 0.0195(14) -0.0015(13)
N2 0.0429(17) 0.0424(17) 0.073(2) 0.0033(16) 0.0228(16) 0.0108(14)
N3 0.0434(17) 0.0441(17) 0.066(2) 0.0081(15) 0.0220(15) 0.0044(13)
N4 0.0455(17) 0.0354(16) 0.070(2) 0.0105(15) 0.0105(16) 0.0022(13)
C00P 0.044(2) 0.0340(19) 0.076(3) 0.0076(18) 0.0138(19) 0.0076(15)
C5 0.066(3) 0.054(3) 0.092(4) 0.007(2) 0.029(3) -0.015(2)
C6 0.053(2) 0.0382(19) 0.052(2) 0.0076(16) 0.0134(18) 0.0053(16)
C7 0.043(2) 0.0393(19) 0.065(2) 0.0050(17) 0.0105(18) 0.0053(15)
C8 0.047(2) 0.0336(18) 0.059(2) 0.0047(16) 0.0155(17) 0.0049(15)
C9 0.049(2) 0.043(2) 0.067(3) 0.0129(19) 0.0135(19) 0.0115(17)
C10 0.040(2) 0.047(2) 0.076(3) 0.005(2) 0.0151(19) 0.0074(16)
C11 0.054(2) 0.0332(19) 0.088(3) 0.0082(19) 0.022(2) 0.0065(16)
C12 0.050(2) 0.0294(17) 0.060(2) 0.0035(16) 0.0166(18) 0.0014(15)
C13 0.045(2) 0.0321(17) 0.064(2) 0.0048(16) 0.0164(18) 0.0096(15)
C14 0.0428(19) 0.0353(18) 0.050(2) 0.0016(15) 0.0149(16) 0.0084(14)
C15 0.0432(19) 0.0356(17) 0.0407(19) 0.0037(14) 0.0144(15) 0.0068(14)
C16 0.0425(19) 0.0341(17) 0.048(2) 0.0058(15) 0.0083(16) 0.0095(14)
C17 0.0397(19) 0.0395(19) 0.049(2) 0.0039(15) 0.0127(16) 0.0054(14)
C18 0.045(2) 0.064(3) 0.073(3) 0.004(2) 0.010(2) 0.0146(19)
C19 0.040(2) 0.052(2) 0.073(3) 0.004(2) 0.0240(19) 0.0079(17)
C20 0.044(2) 0.0370(18) 0.047(2) 0.0050(15) 0.0143(16) 0.0057(15)
C21 0.0442(19) 0.0344(18) 0.055(2) 0.0057(16) 0.0146(17) 0.0045(15)
C22 0.064(3) 0.043(2) 0.054(2) 0.0115(18) 0.014(2) 0.0097(18)
C23 0.065(3) 0.049(2) 0.056(2) -0.0040(19) 0.004(2) 0.010(2)
C24 0.058(2) 0.042(2) 0.066(3) 0.0199(19) 0.016(2) 0.0072(17)
C25 0.054(2) 0.045(2) 0.047(2) 0.0078(17) 0.0102(17) 0.0049(17)
O3 0.080(2) 0.083(2) 0.0528(17) 0.0066(15) 0.0076(15) 0.0448(18)
O4 0.0712(19) 0.0637(19) 0.0533(17) 0.0081(14) 0.0081(15) 0.0312(15)
C1 0.181(4) 0.068(2) 0.156(4) -0.009(2) 0.071(3) 0.010(2)
C2 0.181(4) 0.068(2) 0.156(4) -0.009(2) 0.071(3) 0.010(2)
C3 0.181(4) 0.068(2) 0.156(4) -0.009(2) 0.071(3) 0.010(2)
C26 0.080(3) 0.058(3) 0.073(3) -0.006(2) 0.027(3) 0.009(2)
C27 0.070(3) 0.064(3) 0.080(3) 0.000(2) 0.016(3) 0.027(2)
C28 0.067(3) 0.057(3) 0.070(3) -0.002(2) 0.020(2) 0.008(2)
C29 0.086(3) 0.056(3) 0.043(2) 0.0014(19) 0.017(2) 0.023(2)
C30 0.074(3) 0.092(4) 0.057(3) 0.001(3) 0.012(2) 0.046(3)
C31 0.065(3) 0.091(4) 0.080(4) -0.017(3) 0.017(3) -0.003(3)
C32 0.133(5) 0.062(3) 0.064(3) 0.007(2) 0.034(3) 0.033(3)
C33 0.061(2) 0.041(2) 0.050(2) 0.0031(17) 0.0147(19) 0.0133(18)
C34 0.192(7) 0.072(4) 0.072(4) 0.017(3) 0.059(4) 0.026(4)
C35 0.181(4) 0.068(2) 0.156(4) -0.009(2) 0.071(3) 0.010(2)

loop_
_atom_type_symbol
_atom_type_description
_atom_type_scat_dispersion_real
_atom_type_scat_dispersion_imag
_atom_type_scat_source
C C 0.0033 0.0016 'International Tables Vol C Tables 4.2.6.8 and 6.1.1.4'
H H 0.0000 0.0000 'International Tables Vol C Tables 4.2.6.8 and 6.1.1.4'
Br Br -0.2901 2.4595 'International Tables Vol C Tables 4.2.6.8 and 6.1.1.4'
F F 0.0171 0.0103 'International Tables Vol C Tables 4.2.6.8 and 6.1.1.4'
N N 0.0061 0.0033 'International Tables Vol C Tables 4.2.6.8 and 6.1.1.4'
O O 0.0106 0.0060 'International Tables Vol C Tables 4.2.6.8 and 6.1.1.4'

loop_
_geom_angle_atom_site_label_1
_geom_angle_atom_site_label_2
_geom_angle_atom_site_label_3
_geom_angle
_geom_angle_site_symmetry_1
_geom_angle_site_symmetry_3
_geom_angle_publ_flag
C12 O1 C11 118.0(3) . . ?
C17 O2 C18 116.8(3) . . ?
C5 N1 H1 107.5 . . ?
C6 N1 H1 107.5 . . ?
C6 N1 C5 111.1(3) . . ?
C6 N1 C10 111.8(3) . . ?
C10 N1 H1 107.5 . . ?
C10 N1 C5 111.2(3) . . ?
C19 N2 C14 114.5(3) . . ?
C20 N3 C19 115.4(3) . . ?
C20 N4 H4 118.2 . . ?
C20 N4 C21 123.6(3) . . ?
C21 N4 H4 118.2 . . ?
C23 C00P Br 118.6(3) . . ?
C24 C00P Br 120.9(3) . . ?
C24 C00P C23 120.5(4) . . ?
N1 C5 H5A 109.5 . . ?
N1 C5 H5B 109.5 . . ?
N1 C5 H5C 109.5 . . ?
H5A C5 H5B 109.5 . . ?
H5A C5 H5C 109.5 . . ?
H5B C5 H5C 109.5 . . ?
N1 C6 H6A 109.3 . . ?
N1 C6 H6B 109.3 . . ?
N1 C6 C7 111.7(3) . . ?
H6A C6 H6B 107.9 . . ?
C7 C6 H6A 109.3 . . ?
C7 C6 H6B 109.3 . . ?
C6 C7 H7A 109.2 . . ?
C6 C7 H7B 109.2 . . ?
C6 C7 C8 112.2(3) . . ?
H7A C7 H7B 107.9 . . ?
C8 C7 H7A 109.2 . . ?
C8 C7 H7B 109.2 . . ?
C7 C8 H8 108.2 . . ?
C9 C8 C7 109.0(3) . . ?
C9 C8 H8 108.2 . . ?
C11 C8 C7 109.9(3) . . ?
C11 C8 H8 108.2 . . ?
C11 C8 C9 113.1(3) . . ?
C8 C9 H9A 109.5 . . ?
C8 C9 H9B 109.5 . . ?
H9A C9 H9B 108.0 . . ?
C10 C9 C8 110.9(3) . . ?
C10 C9 H9A 109.5 . . ?
C10 C9 H9B 109.5 . . ?
N1 C10 C9 110.8(3) . . ?
N1 C10 H10A 109.5 . . ?
N1 C10 H10B 109.5 . . ?
C9 C10 H10A 109.5 . . ?
C9 C10 H10B 109.5 . . ?
H10A C10 H10B 108.1 . . ?
O1 C11 C8 106.8(3) . . ?
O1 C11 H11A 110.4 . . ?
O1 C11 H11B 110.4 . . ?
C8 C11 H11A 110.4 . . ?
C8 C11 H11B 110.4 . . ?
H11A C11 H11B 108.6 . . ?
O1 C12 C13 125.9(3) . . ?
O1 C12 C17 114.0(3) . . ?
C13 C12 C17 120.2(3) . . ?
C12 C13 H13 119.6 . . ?
C12 C13 C14 120.8(3) . . ?
C14 C13 H13 119.6 . . ?
N2 C14 C13 119.1(3) . . ?
N2 C14 C15 121.8(3) . . ?
C15 C14 C13 119.1(3) . . ?
C14 C15 C16 119.8(3) . . ?
C14 C15 C20 116.0(3) . . ?
C16 C15 C20 124.1(3) . . ?
C15 C16 H16 120.1 . . ?
C17 C16 C15 119.9(3) . . ?
C17 C16 H16 120.1 . . ?
O2 C17 C12 114.9(3) . . ?
C16 C17 O2 125.0(3) . . ?
C16 C17 C12 120.2(3) . . ?
O2 C18 H18A 109.5 . . ?
O2 C18 H18B 109.5 . . ?
O2 C18 H18C 109.5 . . ?
H18A C18 H18B 109.5 . . ?
H18A C18 H18C 109.5 . . ?
H18B C18 H18C 109.5 . . ?
N2 C19 N3 130.1(4) . . ?
N2 C19 H19 115.0 . . ?
N3 C19 H19 115.0 . . ?
N3 C20 N4 117.8(3) . . ?
N3 C20 C15 122.2(3) . . ?
N4 C20 C15 120.0(3) . . ?
C22 C21 N4 121.9(3) . . ?
C22 C21 C25 116.6(3) . . ?
C25 C21 N4 121.3(3) . . ?
F C22 C21 117.9(4) . . ?
F C22 C23 118.4(4) . . ?
C23 C22 C21 123.7(4) . . ?
C00P C23 H23 120.8 . . ?
C22 C23 C00P 118.4(4) . . ?
C22 C23 H23 120.8 . . ?
C00P C24 H24 120.2 . . ?
C00P C24 C25 119.7(4) . . ?
C25 C24 H24 120.2 . . ?
C21 C25 H25 119.4 . . ?
C24 C25 C21 121.2(4) . . ?
C24 C25 H25 119.4 . . ?
C2 C1 H1A 109.0 . . ?
C2 C1 C3 107.2(7) . . ?
C3 C1 H1A 109.0 . . ?
C35 C1 H1A 109.0 . . ?
C35 C1 C2 113.5(7) . . ?
C35 C1 C3 109.1(8) . . ?
C1 C2 H2A 109.5 . . ?
C1 C2 H2B 109.5 . . ?
C1 C2 H2C 109.5 . . ?
H2A C2 H2B 109.5 . . ?
H2A C2 H2C 109.5 . . ?
H2B C2 H2C 109.5 . . ?
C1 C3 H3A 109.5 . . ?
C1 C3 H3B 109.5 . . ?
C1 C3 H3C 109.5 . . ?
H3A C3 H3B 109.5 . . ?
H3A C3 H3C 109.5 . . ?
H3B C3 H3C 109.5 . . ?
C27 C26 C31 115.2(5) . . ?
C27 C26 C35 121.3(6) . . ?
C31 C26 C35 123.4(6) . . ?
C26 C27 H27 118.6 . . ?
C26 C27 C28 122.7(5) . . ?
C28 C27 H27 118.6 . . ?
C27 C28 H28 119.0 . . ?
C29 C28 C27 121.9(5) . . ?
C29 C28 H28 119.0 . . ?
C28 C29 C30 117.3(4) . . ?
C28 C29 C32 119.6(5) . . ?
C30 C29 C32 123.0(5) . . ?
C29 C30 H30 119.5 . . ?
C29 C30 C31 121.0(4) . . ?
C31 C30 H30 119.5 . . ?
C26 C31 C30 121.7(5) . . ?
C26 C31 H31 119.2 . . ?
C30 C31 H31 119.2 . . ?
C29 C32 H32 104.6 . . ?
C29 C32 C33 108.2(4) . . ?
C33 C32 H32 104.6 . . ?
C34 C32 C29 117.1(5) . . ?
C34 C32 H32 104.6 . . ?
C34 C32 C33 116.2(5) . . ?
O3 C33 C32 118.8(4) . . ?
O4 C33 O3 123.1(4) . . ?
O4 C33 C32 117.8(4) . . ?
C32 C34 H34A 109.5 . . ?
C32 C34 H34B 109.5 . . ?
C32 C34 H34C 109.5 . . ?
H34A C34 H34B 109.5 . . ?
H34A C34 H34C 109.5 . . ?
H34B C34 H34C 109.5 . . ?
C1 C35 C26 117.4(7) . . ?
C1 C35 H35A 108.0 . . ?
C1 C35 H35B 108.0 . . ?
C26 C35 H35A 108.0 . . ?
C26 C35 H35B 108.0 . . ?
H35A C35 H35B 107.2 . . ?

loop_
_geom_bond_atom_site_label_1
_geom_bond_atom_site_label_2
_geom_bond_distance
_geom_bond_site_symmetry_2
_geom_bond_publ_flag
Br C00P 1.885(4) . ?
F C22 1.356(5) . ?
O1 C11 1.435(5) . ?
O1 C12 1.361(4) . ?
O2 C17 1.369(4) . ?
O2 C18 1.415(5) . ?
N1 H1 0.9800 . ?
N1 C5 1.495(5) . ?
N1 C6 1.481(5) . ?
N1 C10 1.495(5) . ?
N2 C14 1.382(5) . ?
N2 C19 1.307(5) . ?
N3 C19 1.344(5) . ?
N3 C20 1.326(5) . ?
N4 H4 0.8600 . ?
N4 C20 1.365(5) . ?
N4 C21 1.403(5) . ?
C00P C23 1.377(6) . ?
C00P C24 1.372(6) . ?
C5 H5A 0.9600 . ?
C5 H5B 0.9600 . ?
C5 H5C 0.9600 . ?
C6 H6A 0.9700 . ?
C6 H6B 0.9700 . ?
C6 C7 1.507(5) . ?
C7 H7A 0.9700 . ?
C7 H7B 0.9700 . ?
C7 C8 1.527(5) . ?
C8 H8 0.9800 . ?
C8 C9 1.526(5) . ?
C8 C11 1.512(5) . ?
C9 H9A 0.9700 . ?
C9 H9B 0.9700 . ?
C9 C10 1.511(6) . ?
C10 H10A 0.9700 . ?
C10 H10B 0.9700 . ?
C11 H11A 0.9700 . ?
C11 H11B 0.9700 . ?
C12 C13 1.362(5) . ?
C12 C17 1.423(5) . ?
C13 H13 0.9300 . ?
C13 C14 1.404(5) . ?
C14 C15 1.403(5) . ?
C15 C16 1.422(5) . ?
C15 C20 1.427(5) . ?
C16 H16 0.9300 . ?
C16 C17 1.361(5) . ?
C18 H18A 0.9600 . ?
C18 H18B 0.9600 . ?
C18 H18C 0.9600 . ?
C19 H19 0.9300 . ?
C21 C22 1.379(6) . ?
C21 C25 1.384(5) . ?
C22 C23 1.362(6) . ?
C23 H23 0.9300 . ?
C24 H24 0.9300 . ?
C24 C25 1.384(5) . ?
C25 H25 0.9300 . ?
O3 C33 1.251(5) . ?
O4 C33 1.230(5) . ?
C1 H1A 0.9800 . ?
C1 C2 1.521(10) . ?
C1 C3 1.546(12) . ?
C1 C35 1.443(10) . ?
C2 H2A 0.9600 . ?
C2 H2B 0.9600 . ?
C2 H2C 0.9600 . ?
C3 H3A 0.9600 . ?
C3 H3B 0.9600 . ?
C3 H3C 0.9600 . ?
C26 C27 1.370(7) . ?
C26 C31 1.388(8) . ?
C26 C35 1.510(8) . ?
C27 H27 0.9300 . ?
C27 C28 1.381(7) . ?
C28 H28 0.9300 . ?
C28 C29 1.354(7) . ?
C29 C30 1.365(7) . ?
C29 C32 1.536(7) . ?
C30 H30 0.9300 . ?
C30 C31 1.405(8) . ?
C31 H31 0.9300 . ?
C32 H32 0.9800 . ?
C32 C33 1.539(6) . ?
C32 C34 1.437(8) . ?
C34 H34A 0.9600 . ?
C34 H34B 0.9600 . ?
C34 H34C 0.9600 . ?
C35 H35A 0.9700 . ?
C35 H35B 0.9700 . ?

loop_
_geom_torsion_atom_site_label_1
_geom_torsion_atom_site_label_2
_geom_torsion_atom_site_label_3
_geom_torsion_atom_site_label_4
_geom_torsion
_geom_torsion_site_symmetry_1
_geom_torsion_site_symmetry_2
_geom_torsion_site_symmetry_3
_geom_torsion_site_symmetry_4
_geom_torsion_publ_flag
Br C00P C23 C22 -179.6(3) . . . . ?
Br C00P C24 C25 -179.6(3) . . . . ?
F C22 C23 C00P 177.7(4) . . . . ?
O1 C12 C13 C14 176.4(4) . . . . ?
O1 C12 C17 O2 3.2(5) . . . . ?
O1 C12 C17 C16 -177.3(3) . . . . ?
N1 C6 C7 C8 -54.5(5) . . . . ?
N2 C14 C15 C16 176.4(3) . . . . ?
N2 C14 C15 C20 -1.1(5) . . . . ?
N4 C21 C22 F -2.9(6) . . . . ?
N4 C21 C22 C23 175.5(4) . . . . ?
N4 C21 C25 C24 -174.7(4) . . . . ?
C00P C24 C25 C21 -0.9(6) . . . . ?
C5 N1 C6 C7 179.9(3) . . . . ?
C5 N1 C10 C9 178.3(4) . . . . ?
C6 N1 C10 C9 -56.8(4) . . . . ?
C6 C7 C8 C9 54.6(5) . . . . ?
C6 C7 C8 C11 179.1(3) . . . . ?
C7 C8 C9 C10 -56.2(5) . . . . ?
C7 C8 C11 O1 -176.6(3) . . . . ?
C8 C9 C10 N1 57.9(5) . . . . ?
C9 C8 C11 O1 -54.4(5) . . . . ?
C10 N1 C6 C7 55.0(4) . . . . ?
C11 O1 C12 C13 5.6(6) . . . . ?
C11 O1 C12 C17 -175.3(4) . . . . ?
C11 C8 C9 C10 -178.8(3) . . . . ?
C12 O1 C11 C8 -173.1(3) . . . . ?
C12 C13 C14 N2 -175.0(4) . . . . ?
C12 C13 C14 C15 2.0(6) . . . . ?
C13 C12 C17 O2 -177.7(4) . . . . ?
C13 C12 C17 C16 1.9(6) . . . . ?
C13 C14 C15 C16 -0.5(5) . . . . ?
C13 C14 C15 C20 -177.9(3) . . . . ?
C14 N2 C19 N3 1.7(7) . . . . ?
C14 C15 C16 C17 -0.2(5) . . . . ?
C14 C15 C20 N3 3.5(5) . . . . ?
C14 C15 C20 N4 -177.6(3) . . . . ?
C15 C16 C17 O2 179.1(3) . . . . ?
C15 C16 C17 C12 -0.4(6) . . . . ?
C16 C15 C20 N3 -173.8(4) . . . . ?
C16 C15 C20 N4 5.1(6) . . . . ?
C17 C12 C13 C14 -2.6(6) . . . . ?
C18 O2 C17 C12 171.0(4) . . . . ?
C18 O2 C17 C16 -8.6(6) . . . . ?
C19 N2 C14 C13 175.6(4) . . . . ?
C19 N2 C14 C15 -1.3(5) . . . . ?
C19 N3 C20 N4 177.8(4) . . . . ?
C19 N3 C20 C15 -3.3(5) . . . . ?
C20 N3 C19 N2 0.6(7) . . . . ?
C20 N4 C21 C22 60.3(6) . . . . ?
C20 N4 C21 C25 -124.5(4) . . . . ?
C20 C15 C16 C17 177.0(4) . . . . ?
C21 N4 C20 N3 13.2(6) . . . . ?
C21 N4 C20 C15 -165.7(3) . . . . ?
C21 C22 C23 C00P -0.7(7) . . . . ?
C22 C21 C25 C24 0.7(6) . . . . ?
C23 C00P C24 C25 0.3(6) . . . . ?
C24 C00P C23 C22 0.5(6) . . . . ?
C25 C21 C22 F -178.2(4) . . . . ?
C25 C21 C22 C23 0.1(6) . . . . ?
C2 C1 C35 C26 -175.7(8) . . . . ?
C3 C1 C35 C26 64.8(10) . . . . ?
C26 C27 C28 C29 0.0(8) . . . . ?
C27 C26 C31 C30 2.9(8) . . . . ?
C27 C26 C35 C1 85.8(10) . . . . ?
C27 C28 C29 C30 2.6(7) . . . . ?
C27 C28 C29 C32 -175.1(4) . . . . ?
C28 C29 C30 C31 -2.3(7) . . . . ?
C28 C29 C32 C33 99.8(6) . . . . ?
C28 C29 C32 C34 -126.6(6) . . . . ?
C29 C30 C31 C26 -0.4(8) . . . . ?
C29 C32 C33 O3 130.9(5) . . . . ?
C29 C32 C33 O4 -54.4(6) . . . . ?
C30 C29 C32 C33 -77.7(6) . . . . ?
C30 C29 C32 C34 55.9(8) . . . . ?
C31 C26 C27 C28 -2.7(8) . . . . ?
C31 C26 C35 C1 -97.8(9) . . . . ?
C32 C29 C30 C31 175.2(4) . . . . ?
C34 C32 C33 O3 -3.2(8) . . . . ?
C34 C32 C33 O4 171.6(6) . . . . ?
C35 C26 C27 C28 174.0(5) . . . . ?
C35 C26 C31 C30 -173.7(5) . . . . ?
